data_2212287
loop_
_publ_author_name
'Tr\'avn\'i\<cek, Zden\<ek'
'Popa, Igor'

_publ_section_title
;
 2-Chloro-6-[(4-hydroxy-3,5-dimethoxybenzyl)amino]-9-isopropylpurine
;
_journal_coeditor_code LH2285
_journal_issue 2
_journal_name_full 'Acta Crystallographica Section E'
_journal_page_first o728
_journal_page_last o730
_journal_paper_doi 10.1107/S1600536807001511
_journal_volume 63
_journal_year 2007
_chemical_formula_iupac 'C17 H20 Cl N5 O3'
_chemical_formula_moiety 'C17 H20 Cl N5 O3'
_chemical_formula_sum 'C17 H20 Cl N5 O3'
_chemical_formula_weight 377.83
_chemical_name_systematic
;
2-Chloro-6-[(4-hydroxy-3,5-dimethoxybenzyl)amino]-9-isopropylpurine
;
_space_group_IT_number 14
_symmetry_cell_setting monoclinic
_symmetry_space_group_name_Hall '-P 2yn'
_symmetry_space_group_name_H-M 'P 1 21/n 1'
_atom_sites_solution_hydrogens geom
_atom_sites_solution_primary direct
_atom_sites_solution_secondary difmap
_audit_creation_method SHELXL97
_cell_angle_alpha 90.00
_cell_angle_beta 118.318(7)
_cell_angle_gamma 90.00
_cell_formula_units_Z 4
_cell_length_a 11.8410(8)
_cell_length_b 13.5939(9)
_cell_length_c 12.1693(8)
_cell_measurement_reflns_used 2514
_cell_measurement_temperature 105(2)
_cell_measurement_theta_max 24.71
_cell_measurement_theta_min 2.43
_cell_volume 1724.4(2)
_computing_cell_refinement 'CrysAlis RED (Oxford Diffraction, 2002)'
_computing_data_collection 'CrysAlis CCD (Oxford Diffraction, 2002)'
_computing_data_reduction 'CrysAlis RED'
_computing_molecular_graphics 'DIAMOND (Brandenburg, 2006)'
_computing_publication_material 'SHELXL97 and DIAMOND'
_computing_structure_refinement 'SHELXL97 (Sheldrick, 1997)'
_computing_structure_solution 'SHELXS97 (Sheldrick, 1997)'
_diffrn_ambient_temperature 105(2)
_diffrn_detector_area_resol_mean 16.3
_diffrn_measured_fraction_theta_full 0.998
_diffrn_measured_fraction_theta_max 0.998
_diffrn_measurement_device_type 'Oxford Xcalibur2'
_diffrn_measurement_method 'rotation method \w'
_diffrn_radiation_monochromator 'Enhance (Oxford Diffraction)'
_diffrn_radiation_source 'fine-focus sealed tube'
_diffrn_radiation_type MoK\a
_diffrn_radiation_wavelength 0.71073
_diffrn_reflns_av_R_equivalents 0.0319
_diffrn_reflns_av_sigmaI/netI 0.0326
_diffrn_reflns_limit_h_max 14
_diffrn_reflns_limit_h_min -14
_diffrn_reflns_limit_k_max 15
_diffrn_reflns_limit_k_min -16
_diffrn_reflns_limit_l_max 14
_diffrn_reflns_limit_l_min -11
_diffrn_reflns_number 9956
_diffrn_reflns_theta_full 25.00
_diffrn_reflns_theta_max 25.00
_diffrn_reflns_theta_min 3.31
_diffrn_standards_number 0
_exptl_absorpt_coefficient_mu 0.251
_exptl_absorpt_correction_type none
_exptl_crystal_colour colourless
_exptl_crystal_density_diffrn 1.455
_exptl_crystal_density_method 'not measured'
_exptl_crystal_description prism
_exptl_crystal_F_000 792
_exptl_crystal_size_max 0.25
_exptl_crystal_size_mid 0.20
_exptl_crystal_size_min 0.20
_refine_diff_density_max 0.247
_refine_diff_density_min -0.224
_refine_ls_extinction_method none
_refine_ls_goodness_of_fit_ref 1.069
_refine_ls_hydrogen_treatment constr
_refine_ls_matrix_type full
_refine_ls_number_parameters 240
_refine_ls_number_reflns 3045
_refine_ls_number_restraints 0
_refine_ls_restrained_S_all 1.069
_refine_ls_R_factor_all 0.0539
_refine_ls_R_factor_gt 0.0414
_refine_ls_shift/su_max 0.000
_refine_ls_shift/su_mean 0.000
_refine_ls_structure_factor_coef Fsqd
_refine_ls_weighting_details 'calc w = 1/[\s^2^(Fo^2^)+(0.0402P)^2^+0.896P] where P=(Fo^2^+2Fc^2^)/3'
_refine_ls_weighting_scheme calc
_refine_ls_wR_factor_gt 0.0855
_refine_ls_wR_factor_ref 0.0913
_reflns_number_gt 2608
_reflns_number_total 3045
_reflns_threshold_expression I>2\s(I)
_cod_data_source_file lh2285.cif
_cod_data_source_block I
_cod_original_sg_symbol_H-M 'P 21/n'
_cod_database_code 2212287
_cod_database_fobs_code 2212287

loop_
_symmetry_equiv_pos_as_xyz
'x, y, z'
'-x+1/2, y+1/2, -z+1/2'
'-x, -y, -z'
'x-1/2, -y-1/2, z-1/2'

loop_
_atom_site_type_symbol
_atom_site_label
_atom_site_fract_x
_atom_site_fract_y
_atom_site_fract_z
_atom_site_U_iso_or_equiv
_atom_site_adp_type
_atom_site_calc_flag
_atom_site_refinement_flags
_atom_site_occupancy
Cl Cl1 0.33560(5) 0.68334(4) 0.53980(5) 0.02502(16) Uani d . 1
O O1 0.14206(13) 0.54611(10) -0.30302(12) 0.0192(3) Uani d . 1
O O2 0.25292(14) 0.37058(10) -0.22873(12) 0.0184(3) Uani d . 1
H H2 0.2306 0.3966 -0.2987 0.028 Uiso calc R 1
O O3 0.40492(13) 0.32897(10) 0.00783(12) 0.0183(3) Uani d . 1
N N1 0.42874(16) 0.66353(12) 0.38746(15) 0.0162(4) Uani d . 1
N N3 0.55840(16) 0.60752(12) 0.59947(15) 0.0178(4) Uani d . 1
N N6 0.49629(15) 0.65831(12) 0.23665(15) 0.0156(4) Uani d . 1
H H6A 0.5618 0.6595 0.2213 0.019 Uiso calc R 1
N N7 0.75173(16) 0.58055(12) 0.44735(15) 0.0176(4) Uani d . 1
N N9 0.76550(16) 0.54526(12) 0.63367(15) 0.0167(4) Uani d . 1
C C2 0.45628(19) 0.64607(15) 0.50515(19) 0.0184(4) Uani d . 1
C C4 0.64825(19) 0.58941(14) 0.56379(18) 0.0158(4) Uani d . 1
C C5 0.64054(18) 0.60949(14) 0.44919(18) 0.0154(4) Uani d . 1
C C6 0.52074(19) 0.64456(14) 0.35537(18) 0.0154(4) Uani d . 1
C C8 0.82222(19) 0.54283(15) 0.55913(18) 0.0177(4) Uani d . 1
H H8A 0.9053 0.5163 0.5855 0.021 Uiso calc R 1
C C9 0.36793(19) 0.67139(15) 0.13160(18) 0.0174(4) Uani d . 1
H H9A 0.3637 0.7353 0.0909 0.021 Uiso calc R 1
H H9B 0.3046 0.6729 0.1629 0.021 Uiso calc R 1
C C10 0.33311(18) 0.58937(14) 0.03602(18) 0.0146(4) Uani d . 1
C C11 0.25102(18) 0.61000(15) -0.08920(18) 0.0152(4) Uani d . 1
H H11A 0.2158 0.6740 -0.1141 0.018 Uiso calc R 1
C C12 0.22145(18) 0.53593(15) -0.17697(18) 0.0151(4) Uani d . 1
C C13 0.27512(18) 0.44242(14) -0.14218(18) 0.0145(4) Uani d . 1
C C14 0.35533(19) 0.42251(14) -0.01649(18) 0.0152(4) Uani d . 1
C C15 0.38341(19) 0.49547(14) 0.07242(18) 0.0156(4) Uani d . 1
H H15A 0.4371 0.4812 0.1583 0.019 Uiso calc R 1
C C16 0.81285(19) 0.50807(15) 0.76252(18) 0.0185(4) Uani d . 1
H H16A 0.7366 0.4867 0.7711 0.022 Uiso calc R 1
C C17 0.8976(2) 0.41872(17) 0.7850(2) 0.0250(5) Uani d . 1
H H17A 0.8524 0.3703 0.7187 0.038 Uiso calc R 1
H H17B 0.9180 0.3895 0.8660 0.038 Uiso calc R 1
H H17C 0.9771 0.4386 0.7850 0.038 Uiso calc R 1
C C18 0.8780(2) 0.59050(17) 0.8554(2) 0.0291(5) Uani d . 1
H H18A 0.8210 0.6477 0.8320 0.044 Uiso calc R 1
H H18B 0.9579 0.6086 0.8550 0.044 Uiso calc R 1
H H18C 0.8973 0.5684 0.9391 0.044 Uiso calc R 1
C C19 0.1135(2) 0.64428(15) -0.35062(19) 0.0206(5) Uani d . 1
H H19A 0.0691 0.6425 -0.4421 0.031 Uiso calc R 1
H H19B 0.1935 0.6816 -0.3211 0.031 Uiso calc R 1
H H19C 0.0584 0.6760 -0.3213 0.031 Uiso calc R 1
C C20 0.4846(2) 0.30536(16) 0.13651(18) 0.0211(5) Uani d . 1
H H20A 0.5136 0.2370 0.1439 0.032 Uiso calc R 1
H H20B 0.4356 0.3137 0.1820 0.032 Uiso calc R 1
H H20C 0.5592 0.3492 0.1719 0.032 Uiso calc R 1

loop_
_atom_site_aniso_label
_atom_site_aniso_U_11
_atom_site_aniso_U_22
_atom_site_aniso_U_33
_atom_site_aniso_U_12
_atom_site_aniso_U_13
_atom_site_aniso_U_23
Cl1 0.0186(3) 0.0385(3) 0.0195(3) 0.0044(2) 0.0104(2) -0.0009(2)
O1 0.0224(8) 0.0163(7) 0.0128(7) 0.0037(6) 0.0035(6) 0.0016(6)
O2 0.0238(8) 0.0179(7) 0.0134(7) 0.0021(6) 0.0087(6) 0.0003(6)
O3 0.0221(7) 0.0158(8) 0.0141(7) 0.0041(6) 0.0061(6) 0.0019(6)
N1 0.0172(9) 0.0170(9) 0.0153(9) -0.0005(7) 0.0084(7) -0.0003(7)
N3 0.0161(9) 0.0204(9) 0.0159(9) -0.0002(7) 0.0068(7) -0.0015(8)
N6 0.0132(8) 0.0189(9) 0.0150(8) -0.0009(7) 0.0068(7) 0.0007(7)
N7 0.0184(9) 0.0175(9) 0.0171(9) 0.0012(7) 0.0086(8) 0.0005(8)
N9 0.0168(9) 0.0191(9) 0.0132(8) 0.0010(7) 0.0062(7) 0.0004(7)
C2 0.0176(10) 0.0180(11) 0.0200(11) -0.0009(9) 0.0094(9) -0.0018(9)
C4 0.0162(10) 0.0150(10) 0.0145(10) -0.0021(8) 0.0057(8) -0.0014(8)
C5 0.0160(10) 0.0128(10) 0.0156(10) -0.0016(8) 0.0061(9) -0.0011(8)
C6 0.0189(10) 0.0101(10) 0.0171(10) -0.0038(8) 0.0084(9) -0.0011(8)
C8 0.0171(10) 0.0177(10) 0.0191(11) 0.0010(9) 0.0092(9) 0.0000(9)
C9 0.0164(10) 0.0167(10) 0.0172(10) 0.0016(8) 0.0062(9) 0.0012(9)
C10 0.0134(9) 0.0162(10) 0.0168(10) -0.0009(8) 0.0093(8) -0.0009(9)
C11 0.0137(9) 0.0131(10) 0.0199(10) 0.0021(8) 0.0087(9) 0.0017(8)
C12 0.0128(9) 0.0194(10) 0.0133(10) -0.0007(8) 0.0062(8) 0.0020(9)
C13 0.0146(10) 0.0141(10) 0.0171(10) -0.0026(8) 0.0093(8) -0.0018(8)
C14 0.0138(9) 0.0143(10) 0.0191(10) 0.0007(8) 0.0093(8) 0.0021(9)
C15 0.0148(10) 0.0183(10) 0.0144(10) 0.0001(8) 0.0074(8) 0.0025(9)
C16 0.0178(10) 0.0230(11) 0.0119(10) -0.0003(9) 0.0048(9) 0.0017(9)
C17 0.0249(11) 0.0259(12) 0.0202(11) 0.0039(10) 0.0073(10) 0.0060(10)
C18 0.0325(13) 0.0281(13) 0.0201(12) -0.0024(10) 0.0070(10) -0.0020(10)
C19 0.0213(11) 0.0186(11) 0.0184(11) 0.0029(9) 0.0067(9) 0.0045(9)
C20 0.0248(11) 0.0199(11) 0.0152(10) 0.0041(9) 0.0067(9) 0.0039(9)

loop_
_atom_type_symbol
_atom_type_description
_atom_type_scat_dispersion_real
_atom_type_scat_dispersion_imag
_atom_type_scat_source
C C 0.0033 0.0016 'International Tables Vol C Tables 4.2.6.8 and 6.1.1.4'
H H 0.0000 0.0000 'International Tables Vol C Tables 4.2.6.8 and 6.1.1.4'
N N 0.0061 0.0033 'International Tables Vol C Tables 4.2.6.8 and 6.1.1.4'
O O 0.0106 0.0060 'International Tables Vol C Tables 4.2.6.8 and 6.1.1.4'
Cl Cl 0.1484 0.1585 'International Tables Vol C Tables 4.2.6.8 and 6.1.1.4'

loop_
_geom_angle_atom_site_label_1
_geom_angle_atom_site_label_2
_geom_angle_atom_site_label_3
_geom_angle
C12 O1 C19 116.82(15)
C13 O2 H2 109.5
C14 O3 C20 115.89(15)
C2 N1 C6 117.36(17)
C2 N3 C4 109.27(17)
C6 N6 C9 124.16(17)
C6 N6 H6A 117.9
C9 N6 H6A 117.9
C8 N7 C5 103.63(16)
C8 N9 C4 105.73(16)
C8 N9 C16 129.67(17)
C4 N9 C16 124.59(16)
N3 C2 N1 131.55(19)
N3 C2 Cl1 115.02(15)
N1 C2 Cl1 113.42(15)
N3 C4 N9 126.85(17)
N3 C4 C5 127.20(18)
N9 C4 C5 105.93(17)
C4 C5 N7 110.63(17)
C4 C5 C6 116.21(18)
N7 C5 C6 132.76(18)
N6 C6 N1 119.60(18)
N6 C6 C5 122.38(18)
N1 C6 C5 118.02(17)
N7 C8 N9 114.06(17)
N7 C8 H8A 123.0
N9 C8 H8A 123.0
N6 C9 C10 111.86(16)
N6 C9 H9A 109.2
C10 C9 H9A 109.2
N6 C9 H9B 109.2
C10 C9 H9B 109.2
H9A C9 H9B 107.9
C15 C10 C11 120.32(18)
C15 C10 C9 120.68(17)
C11 C10 C9 118.99(17)
C12 C11 C10 119.13(18)
C12 C11 H11A 120.4
C10 C11 H11A 120.4
O1 C12 C11 125.17(18)
O1 C12 C13 113.75(17)
C11 C12 C13 121.07(18)
O2 C13 C14 119.29(17)
O2 C13 C12 121.60(17)
C14 C13 C12 119.09(18)
O3 C14 C15 125.06(18)
O3 C14 C13 114.60(17)
C15 C14 C13 120.29(18)
C14 C15 C10 120.03(18)
C14 C15 H15A 120.0
C10 C15 H15A 120.0
N9 C16 C17 110.53(17)
N9 C16 C18 109.87(17)
C17 C16 C18 113.47(18)
N9 C16 H16A 107.6
C17 C16 H16A 107.6
C18 C16 H16A 107.6
C16 C17 H17A 109.5
C16 C17 H17B 109.5
H17A C17 H17B 109.5
C16 C17 H17C 109.5
H17A C17 H17C 109.5
H17B C17 H17C 109.5
C16 C18 H18A 109.5
C16 C18 H18B 109.5
H18A C18 H18B 109.5
C16 C18 H18C 109.5
H18A C18 H18C 109.5
H18B C18 H18C 109.5
O1 C19 H19A 109.5
O1 C19 H19B 109.5
H19A C19 H19B 109.5
O1 C19 H19C 109.5
H19A C19 H19C 109.5
H19B C19 H19C 109.5
O3 C20 H20A 109.5
O3 C20 H20B 109.5
H20A C20 H20B 109.5
O3 C20 H20C 109.5
H20A C20 H20C 109.5
H20B C20 H20C 109.5

loop_
_geom_bond_atom_site_label_1
_geom_bond_atom_site_label_2
_geom_bond_distance
Cl1 C2 1.746(2)
O1 C12 1.374(2)
O1 C19 1.430(2)
O2 C13 1.367(2)
O2 H2 0.8400
O3 C14 1.373(2)
O3 C20 1.430(2)
N1 C2 1.331(3)
N1 C6 1.345(3)
N3 C2 1.318(3)
N3 C4 1.349(3)
N6 C6 1.345(2)
N6 C9 1.460(2)
N6 H6A 0.8800
N7 C8 1.316(3)
N7 C5 1.385(3)
N9 C8 1.361(3)
N9 C4 1.375(3)
N9 C16 1.481(2)
C4 C5 1.381(3)
C5 C6 1.417(3)
C8 H8A 0.9500
C9 C10 1.520(3)
C9 H9A 0.9900
C9 H9B 0.9900
C10 C15 1.389(3)
C10 C11 1.393(3)
C11 C12 1.387(3)
C11 H11A 0.9500
C12 C13 1.394(3)
C13 C14 1.392(3)
C14 C15 1.387(3)
C15 H15A 0.9500
C16 C17 1.515(3)
C16 C18 1.517(3)
C16 H16A 1.0000
C17 H17A 0.9800
C17 H17B 0.9800
C17 H17C 0.9800
C18 H18A 0.9800
C18 H18B 0.9800
C18 H18C 0.9800
C19 H19A 0.9800
C19 H19B 0.9800
C19 H19C 0.9800
C20 H20A 0.9800
C20 H20B 0.9800
C20 H20C 0.9800

loop_
_geom_hbond_atom_site_label_D
_geom_hbond_atom_site_label_H
_geom_hbond_atom_site_label_A
_geom_hbond_site_symmetry_A
_geom_hbond_distance_DH
_geom_hbond_distance_HA
_geom_hbond_distance_DA
_geom_hbond_angle_DHA
O2 H2 N7 3_665 0.84 1.94 2.717(2) 152.9
N6 H6A O2 3_665 0.88 2.19 3.042(2) 162.6
C8 H8A O1 1_656 0.95 2.50 3.336(2) 146.8
C19 H19B O2 2_554 0.98 2.65 3.383(2) 132.2
C19 H19A O3 2_554 0.98 2.72 3.101(2) 103.7
C19 H19B Cl1 1_554 0.98 2.90 3.507(2) 121.2

loop_
_geom_torsion_atom_site_label_1
_geom_torsion_atom_site_label_2
_geom_torsion_atom_site_label_3
_geom_torsion_atom_site_label_4
_geom_torsion
C4 N3 C2 N1 3.7(3)
C4 N3 C2 Cl1 -174.96(14)
C6 N1 C2 N3 -4.0(3)
C6 N1 C2 Cl1 174.68(14)
C2 N3 C4 N9 -176.75(19)
C2 N3 C4 C5 1.9(3)
C8 N9 C4 N3 179.92(19)
C16 N9 C4 N3 0.9(3)
C8 N9 C4 C5 1.1(2)
C16 N9 C4 C5 -177.91(18)
N3 C4 C5 N7 179.92(18)
N9 C4 C5 N7 -1.2(2)
N3 C4 C5 C6 -6.3(3)
N9 C4 C5 C6 172.54(17)
C8 N7 C5 C4 0.9(2)
C8 N7 C5 C6 -171.5(2)
C9 N6 C6 N1 -14.5(3)
C9 N6 C6 C5 164.80(18)
C2 N1 C6 N6 178.10(18)
C2 N1 C6 C5 -1.3(3)
C4 C5 C6 N6 -173.70(18)
N7 C5 C6 N6 -1.7(3)
C4 C5 C6 N1 5.6(3)
N7 C5 C6 N1 177.70(19)
C5 N7 C8 N9 -0.2(2)
C4 N9 C8 N7 -0.6(2)
C16 N9 C8 N7 178.32(19)
C6 N6 C9 C10 -117.4(2)
N6 C9 C10 C15 29.9(3)
N6 C9 C10 C11 -149.31(17)
C15 C10 C11 C12 -0.7(3)
C9 C10 C11 C12 178.51(17)
C19 O1 C12 C11 16.1(3)
C19 O1 C12 C13 -162.32(16)
C10 C11 C12 O1 179.95(18)
C10 C11 C12 C13 -1.7(3)
O1 C12 C13 O2 2.6(3)
C11 C12 C13 O2 -175.92(17)
O1 C12 C13 C14 -178.75(17)
C11 C12 C13 C14 2.7(3)
C20 O3 C14 C15 4.3(3)
C20 O3 C14 C13 -178.16(16)
O2 C13 C14 O3 -0.3(3)
C12 C13 C14 O3 -178.97(16)
O2 C13 C14 C15 177.35(17)
C12 C13 C14 C15 -1.3(3)
O3 C14 C15 C10 176.33(17)
C13 C14 C15 C10 -1.1(3)
C11 C10 C15 C14 2.1(3)
C9 C10 C15 C14 -177.13(17)
C8 N9 C16 C17 -31.2(3)
C4 N9 C16 C17 147.50(19)
C8 N9 C16 C18 94.8(2)
C4 N9 C16 C18 -86.5(2)

loop_
_cod_related_entry_id
_cod_related_entry_database
_cod_related_entry_code
1 ChemSpider 21125380
